data_7007708
loop_
_publ_author_name
'Bazzicalupi, Carla'
'Bencini, Andrea'
'Bianchi, Antonio'
'Borsari, Lucia'
'Danesi, Andrea'
'Giorgi, Claudia'
'Mariani, Palma'
'Pina, Fernando'
'Santarelli, Samuele'
'Valtancoli, Barbara'

_publ_section_title
;
 Coordination features of a terpyridine-containing polyamine receptor.
 Effect of protonation on the photophysical properties of the
 complexes.
;
_journal_issue 48
_journal_name_full 'Dalton transactions (Cambridge, England : 2003)'
_journal_page_first 5743
_journal_page_last 5752
_journal_paper_doi 10.1039/b609462g
_journal_year 2006
_chemical_formula_moiety
;
(C26 H40 Cd N7 O2 +3), (Cl O4 -1)3
;
_chemical_formula_sum 'C26 H40 Cd Cl3 N7 O14'
_chemical_formula_weight 893.40
_chemical_name_systematic
;
?
;
_space_group_IT_number 2
_symmetry_cell_setting triclinic
_symmetry_space_group_name_Hall '-P 1'
_symmetry_space_group_name_H-M 'P -1'
_atom_sites_solution_hydrogens geom
_atom_sites_solution_primary direct
_atom_sites_solution_secondary difmap
_audit_creation_method SHELXL-97
_cell_angle_alpha 75.701(3)
_cell_angle_beta 78.955(4)
_cell_angle_gamma 84.782(4)
_cell_formula_units_Z 2
_cell_length_a 10.026(1)
_cell_length_b 11.965(1)
_cell_length_c 15.417(1)
_cell_measurement_temperature 298
_cell_volume 1757.1(3)
_computing_cell_refinement 'Saint\Bruker CCD'
_computing_data_collection 'Smart\Bruker CCD'
_computing_data_reduction 'Saint\Bruker CCD'
_computing_molecular_graphics 'ORTEP3 Ver. 1.01\b (Farrugia, 1997)'
_computing_publication_material 'PARST93 (Nardelli, 1993)'
_computing_structure_refinement 'SHELXL-97 (Sheldrick, 1997)'
_computing_structure_solution 'SIR97 (Altomare 1997)'
_diffrn_ambient_temperature 298
_diffrn_measured_fraction_theta_full 0.878
_diffrn_measured_fraction_theta_max 0.878
_diffrn_measurement_device_type 'Bruker CCD'
_diffrn_measurement_method 'omega scan'
_diffrn_radiation_monochromator graphite
_diffrn_radiation_source 'rotating anode'
_diffrn_radiation_type MoK\a
_diffrn_radiation_wavelength 0.71069
_diffrn_reflns_av_R_equivalents 0.0403
_diffrn_reflns_av_sigmaI/netI 0.0343
_diffrn_reflns_limit_h_max 10
_diffrn_reflns_limit_h_min -9
_diffrn_reflns_limit_k_max 11
_diffrn_reflns_limit_k_min -11
_diffrn_reflns_limit_l_max 15
_diffrn_reflns_limit_l_min -14
_diffrn_reflns_number 5912
_diffrn_reflns_theta_full 20.97
_diffrn_reflns_theta_max 20.97
_diffrn_reflns_theta_min 1.38
_diffrn_standards_decay_% 0
_exptl_absorpt_coefficient_mu 0.925
_exptl_absorpt_correction_T_max 0.94
_exptl_absorpt_correction_T_min 0.80
_exptl_absorpt_correction_type empirical
_exptl_crystal_colour colourless
_exptl_crystal_density_diffrn 1.689
_exptl_crystal_density_method 'not measured'
_exptl_crystal_description prismatic
_exptl_crystal_F_000 912
_exptl_crystal_size_max 0.2
_exptl_crystal_size_mid 0.1
_exptl_crystal_size_min 0.07
_refine_diff_density_max 1.682
_refine_diff_density_min -1.461
_refine_diff_density_rms 0.152
_refine_ls_extinction_method none
_refine_ls_goodness_of_fit_ref 1.037
_refine_ls_hydrogen_treatment refU
_refine_ls_matrix_type full
_refine_ls_number_parameters 496
_refine_ls_number_reflns 3292
_refine_ls_number_restraints 0
_refine_ls_restrained_S_all 1.037
_refine_ls_R_factor_all 0.0746
_refine_ls_R_factor_gt 0.0710
_refine_ls_shift/su_max 0.007
_refine_ls_shift/su_mean 0.002
_refine_ls_structure_factor_coef Fsqd
_refine_ls_weighting_details 'calc w=1/[\s^2^(Fo^2^)+(0.1692P)^2^+0.8433P] where P=(Fo^2^+2Fc^2^)/3'
_refine_ls_weighting_scheme calc
_refine_ls_wR_factor_gt 0.1840
_refine_ls_wR_factor_ref 0.1886
_reflns_number_gt 3030
_reflns_number_total 3292
_reflns_threshold_expression >2sigma(I)
_cod_data_source_file b609462g.txt
_cod_data_source_block '[CdHL(H2O)2](ClO4)3'
_cod_original_sg_symbol_H-M P-1
_cod_database_code 7007708

loop_
_symmetry_equiv_pos_as_xyz
'x, y, z'
'-x, -y, -z'

loop_
_atom_site_label
_atom_site_type_symbol
_atom_site_fract_x
_atom_site_fract_y
_atom_site_fract_z
_atom_site_U_iso_or_equiv
_atom_site_adp_type
_atom_site_occupancy
_atom_site_symmetry_multiplicity
_atom_site_calc_flag
_atom_site_refinement_flags
_atom_site_disorder_assembly
_atom_site_disorder_group
Cd1 Cd 0.15521(5) 0.16256(5) 0.67056(4) 0.0444(4) Uani 1 1 d . . .
O1 O 0.3592(7) 0.0929(7) 0.5892(5) 0.075(2) Uani 1 1 d . . .
O2 O -0.0508(6) 0.2345(6) 0.7539(5) 0.0672(19) Uani 1 1 d . . .
C1 C 0.2404(10) 0.4048(9) 0.5318(6) 0.055(3) Uani 1 1 d . . .
C2 C 0.2491(11) 0.4996(9) 0.4589(7) 0.068(3) Uani 1 1 d . . .
H2 H 0.3081 0.5580 0.4522 0.082 Uiso 1 1 calc R . .
C3 C 0.1661(14) 0.5034(11) 0.3968(9) 0.086(4) Uani 1 1 d . . .
H3 H 0.1713 0.5640 0.3454 0.104 Uiso 1 1 calc R . .
C4 C 0.0764(14) 0.4197(11) 0.4097(7) 0.078(4) Uani 1 1 d . . .
H4A H 0.0209 0.4234 0.3671 0.094 Uiso 1 1 calc R . .
C5 C 0.0674(10) 0.3288(8) 0.4860(6) 0.055(3) Uani 1 1 d . . .
N1 N 0.1531(7) 0.3247(6) 0.5435(5) 0.0473(18) Uani 1 1 d . . .
C6 C -0.0250(9) 0.2338(9) 0.5061(6) 0.051(2) Uani 1 1 d . . .
C7 C -0.1298(12) 0.2342(12) 0.4590(8) 0.079(3) Uani 1 1 d . . .
H7A H -0.1455 0.2968 0.4120 0.094 Uiso 1 1 calc R . .
C8 C -0.2094(12) 0.1410(13) 0.4828(9) 0.083(4) Uani 1 1 d . . .
H8 H -0.2787 0.1398 0.4507 0.100 Uiso 1 1 calc R . .
C9 C -0.1891(11) 0.0491(11) 0.5533(8) 0.072(3) Uani 1 1 d . . .
H9 H -0.2434 -0.0144 0.5697 0.086 Uiso 1 1 calc R . .
C10 C -0.0834(9) 0.0549(9) 0.5995(6) 0.053(2) Uani 1 1 d . . .
N2 N -0.0037(7) 0.1453(7) 0.5752(5) 0.0494(19) Uani 1 1 d . . .
C11 C -0.0466(10) -0.0397(8) 0.6741(7) 0.057(3) Uani 1 1 d . . .
C12 C -0.1121(13) -0.1400(12) 0.7032(9) 0.081(4) Uani 1 1 d . . .
H12 H -0.1880 -0.1499 0.6799 0.098 Uiso 1 1 calc R . .
C13 C -0.0629(17) -0.2284(11) 0.7690(9) 0.097(4) Uani 1 1 d . . .
H13 H -0.1035 -0.2993 0.7882 0.116 Uiso 1 1 calc R . .
C14 C 0.0478(15) -0.2091(10) 0.8057(8) 0.084(4) Uani 1 1 d . . .
H14 H 0.0831 -0.2665 0.8492 0.100 Uiso 1 1 calc R . .
C15 C 0.1027(11) -0.1020(9) 0.7750(7) 0.060(3) Uani 1 1 d . . .
N3 N 0.0582(8) -0.0214(6) 0.7120(5) 0.0474(19) Uani 1 1 d . . .
C16 C 0.2228(11) -0.0782(9) 0.8109(7) 0.068(3) Uani 1 1 d . . .
H16A H 0.2171 -0.1213 0.8736 0.082 Uiso 1 1 calc R . .
H16B H 0.3052 -0.1048 0.7760 0.082 Uiso 1 1 calc R . .
N4 N 0.2313(9) 0.0470(8) 0.8065(5) 0.064(2) Uani 1 1 d . . .
H4 H 0.3205 0.0608 0.8020 0.076 Uiso 1 1 calc R . .
C17 C 0.1562(12) 0.0818(9) 0.8877(6) 0.069(3) Uani 1 1 d . . .
H17A H 0.0618 0.0630 0.8960 0.083 Uiso 1 1 calc R . .
H17B H 0.1589 0.1649 0.8779 0.083 Uiso 1 1 calc R . .
C18 C 0.2132(19) 0.0229(11) 0.9765(8) 0.105(5) Uani 1 1 d . . .
H18A H 0.1760 -0.0532 1.0022 0.126 Uiso 0.70 1 d P . .
H18B H 0.3117 0.0116 0.9626 0.126 Uiso 0.70 1 d P . .
H18C H 0.1353 0.0197 1.0087 0.126 Uiso 0.30 1 d P . .
H18D H 0.2369 -0.0566 0.9735 0.126 Uiso 0.30 1 d P . .
C19 C 0.1763(19) 0.0953(15) 1.0426(11) 0.079(5) Uani 0.70 1 d P . .
H19A H 0.0841 0.1201 1.0460 0.095 Uiso 0.70 1 d P . .
H19B H 0.1900 0.0466 1.1024 0.095 Uiso 0.70 1 d P . .
C19' C 0.312(4) 0.056(3) 1.000(2) 0.059(9) Uani 0.30 1 d P . .
H19C H 0.3880 0.0542 0.9587 0.070 Uiso 0.30 1 d P . .
H19D H 0.3204 0.0032 1.0600 0.070 Uiso 0.30 1 d P . .
N5 N 0.2683(15) 0.1924(10) 1.0181(7) 0.117(5) Uani 1 1 d . . .
H5A H 0.2150 0.2514 1.0361 0.140 Uiso 0.70 1 d P . .
H5B H 0.1921 0.1980 1.0594 0.140 Uiso 0.30 1 d P . .
C20 C 0.3952(18) 0.1881(11) 1.0539(9) 0.113(5) Uani 1 1 d . . .
H20A H 0.4664 0.1465 1.0207 0.136 Uiso 1 1 calc R . .
H20B H 0.3815 0.1474 1.1174 0.136 Uiso 1 1 calc R . .
C21 C 0.4378(12) 0.3100(11) 1.0442(8) 0.079(3) Uani 1 1 d . . .
H21A H 0.3646 0.3518 1.0757 0.095 Uiso 1 1 calc R . .
H21B H 0.5166 0.3062 1.0729 0.095 Uiso 1 1 calc R . .
C22 C 0.4715(11) 0.3750(11) 0.9465(8) 0.075(3) Uani 1 1 d . . .
H22A H 0.5115 0.4470 0.9436 0.090 Uiso 1 1 calc R . .
H22B H 0.5383 0.3298 0.9134 0.090 Uiso 1 1 calc R . .
N6 N 0.3480(8) 0.4004(7) 0.9023(5) 0.0540(19) Uani 1 1 d . . .
H6 H 0.2872 0.4444 0.9325 0.065 Uiso 1 1 d . . .
C23 C 0.3801(10) 0.4646(8) 0.8065(7) 0.060(3) Uani 1 1 d . . .
H23A H 0.4442 0.4181 0.7729 0.072 Uiso 1 1 calc R . .
H23B H 0.4238 0.5347 0.8037 0.072 Uiso 1 1 calc R . .
C24 C 0.2541(10) 0.4968(8) 0.7601(7) 0.059(3) Uani 1 1 d . . .
H24A H 0.1858 0.5356 0.7975 0.071 Uiso 1 1 calc R . .
H24B H 0.2798 0.5509 0.7021 0.071 Uiso 1 1 calc R . .
C25 C 0.1912(9) 0.3942(8) 0.7439(6) 0.050(2) Uani 1 1 d . . .
H25A H 0.1566 0.3452 0.8028 0.060 Uiso 1 1 calc R . .
H25B H 0.1136 0.4233 0.7144 0.060 Uiso 1 1 calc R . .
N7 N 0.2778(7) 0.3215(6) 0.6898(5) 0.0463(18) Uani 1 1 d . . .
H7 H 0.3466 0.2895 0.7202 0.056 Uiso 1 1 calc R . .
C26 C 0.3410(11) 0.3860(9) 0.5964(7) 0.063(3) Uani 1 1 d . . .
H26A H 0.4209 0.3425 0.5739 0.076 Uiso 1 1 calc R . .
H26B H 0.3695 0.4600 0.5996 0.076 Uiso 1 1 calc R . .
Cl1 Cl 0.4759(3) 0.2508(2) 0.34778(17) 0.0664(8) Uani 1 1 d . . .
O11 O 0.5105(11) 0.3253(9) 0.3978(7) 0.120(3) Uani 1 1 d . . .
O12 O 0.4450(18) 0.1450(12) 0.3997(8) 0.194(7) Uani 1 1 d . . .
O13 O 0.3832(15) 0.3058(12) 0.2936(12) 0.191(6) Uani 1 1 d . . .
O14 O 0.5903(17) 0.2488(12) 0.2843(11) 0.206(8) Uani 1 1 d . . .
Cl2 Cl -0.4037(2) 0.1546(2) 0.75013(17) 0.0633(7) Uani 1 1 d . . .
O21 O -0.5139(8) 0.1860(7) 0.8124(5) 0.086(2) Uani 1 1 d . . .
O22 O -0.4493(10) 0.0589(9) 0.7235(7) 0.115(3) Uani 1 1 d . . .
O23 O -0.3730(11) 0.2463(9) 0.6767(7) 0.133(4) Uani 1 1 d . . .
O24 O -0.2869(9) 0.1130(9) 0.7871(7) 0.120(4) Uani 1 1 d . . .
Cl3 Cl 0.8746(3) 0.3964(3) -0.05781(18) 0.0715(8) Uani 1 1 d . . .
O31A O 0.876(3) 0.484(2) -0.1295(17) 0.148(9) Uani 0.70 1 d P . .
O31B O 0.891(10) 0.517(6) -0.082(4) 0.20(3) Uani 0.30 1 d P . .
O32A O 0.842(3) 0.2923(17) -0.0740(13) 0.114(5) Uani 0.70 1 d P . .
O32B O 0.827(4) 0.383(7) -0.133(4) 0.140(18) Uani 0.30 1 d P . .
O33 O 0.7812(10) 0.4084(9) 0.0208(7) 0.115(3) Uani 1 1 d . . .
O34A O 1.010(3) 0.374(3) -0.038(2) 0.115(11) Uani 0.70 1 d P . .
O34B O 0.975(7) 0.326(7) -0.044(5) 0.16(4) Uani 0.30 1 d P . .

loop_
_atom_site_aniso_label
_atom_site_aniso_U_11
_atom_site_aniso_U_22
_atom_site_aniso_U_33
_atom_site_aniso_U_23
_atom_site_aniso_U_13
_atom_site_aniso_U_12
Cd1 0.0475(5) 0.0417(6) 0.0427(5) -0.0097(3) -0.0095(3) 0.0067(3)
O1 0.062(5) 0.086(6) 0.061(4) -0.009(4) 0.006(3) 0.027(4)
O2 0.046(4) 0.083(5) 0.078(5) -0.039(4) -0.004(3) 0.008(3)
C1 0.055(6) 0.053(7) 0.047(6) -0.015(5) 0.008(4) 0.015(5)
C2 0.075(7) 0.052(8) 0.064(7) -0.003(6) -0.002(6) 0.015(5)
C3 0.097(10) 0.059(10) 0.075(9) 0.010(6) 0.006(7) 0.029(7)
C4 0.108(10) 0.066(10) 0.050(7) -0.010(6) -0.014(6) 0.041(8)
C5 0.071(7) 0.049(7) 0.040(6) -0.007(5) -0.019(5) 0.033(5)
N1 0.055(5) 0.036(5) 0.044(5) -0.005(3) -0.004(4) 0.011(4)
C6 0.044(6) 0.070(8) 0.042(6) -0.026(5) -0.009(4) 0.018(5)
C7 0.077(8) 0.105(11) 0.062(7) -0.035(7) -0.030(6) 0.033(7)
C8 0.063(8) 0.118(12) 0.087(9) -0.049(9) -0.031(6) 0.010(7)
C9 0.059(7) 0.088(10) 0.086(9) -0.051(8) -0.015(6) 0.000(6)
C10 0.052(6) 0.060(7) 0.050(6) -0.030(5) 0.005(5) 0.004(5)
N2 0.042(4) 0.060(6) 0.049(5) -0.022(4) -0.011(3) 0.015(4)
C11 0.062(7) 0.043(7) 0.069(7) -0.032(5) 0.008(5) -0.011(5)
C12 0.088(9) 0.083(10) 0.077(9) -0.039(7) 0.012(6) -0.026(7)
C13 0.152(13) 0.052(10) 0.083(10) -0.021(7) 0.008(9) -0.032(8)
C14 0.137(11) 0.043(9) 0.060(7) -0.006(6) -0.001(7) -0.001(7)
C15 0.084(8) 0.034(7) 0.062(7) -0.015(5) -0.011(6) 0.012(5)
N3 0.066(5) 0.027(5) 0.045(5) -0.007(4) -0.003(4) 0.003(4)
C16 0.088(8) 0.052(8) 0.062(7) -0.015(5) -0.017(6) 0.025(5)
N4 0.066(6) 0.065(7) 0.056(5) -0.002(4) -0.017(4) -0.006(4)
C17 0.119(9) 0.043(7) 0.044(6) -0.004(5) -0.014(6) -0.006(6)
C18 0.209(17) 0.058(9) 0.042(7) 0.000(6) -0.043(9) 0.037(9)
C19 0.099(14) 0.074(13) 0.063(11) -0.010(8) -0.026(9) 0.004(10)
C19' 0.09(3) 0.06(2) 0.041(19) -0.010(15) -0.045(19) -0.006(18)
N5 0.195(13) 0.091(9) 0.075(7) 0.014(6) -0.064(8) -0.070(9)
C20 0.205(17) 0.058(10) 0.095(10) -0.005(7) -0.088(11) -0.007(9)
C21 0.085(8) 0.090(10) 0.073(8) -0.028(7) -0.029(6) -0.005(6)
C22 0.071(7) 0.086(9) 0.078(8) -0.026(6) -0.030(6) -0.001(6)
N6 0.060(5) 0.053(5) 0.047(5) -0.014(4) -0.008(4) 0.010(4)
C23 0.079(7) 0.042(6) 0.069(7) -0.020(5) -0.023(5) -0.006(5)
C24 0.076(7) 0.043(7) 0.063(6) -0.020(5) -0.015(5) 0.009(5)
C25 0.051(6) 0.042(6) 0.053(6) -0.007(4) -0.011(4) 0.010(4)
N7 0.042(4) 0.045(5) 0.052(5) -0.016(4) -0.008(3) 0.007(3)
C26 0.070(7) 0.051(7) 0.069(7) -0.018(5) -0.003(5) -0.008(5)
Cl1 0.0649(17) 0.070(2) 0.0585(16) -0.0132(14) -0.0041(13) 0.0040(13)
O11 0.141(9) 0.114(8) 0.117(8) -0.050(6) -0.020(6) -0.013(6)
O12 0.336(19) 0.146(11) 0.102(8) 0.033(8) -0.059(10) -0.149(12)
O13 0.195(13) 0.147(12) 0.258(16) -0.013(11) -0.155(13) 0.004(9)
O14 0.236(16) 0.134(11) 0.207(15) -0.084(10) 0.119(13) -0.016(10)
Cl2 0.0478(15) 0.0687(19) 0.0702(17) -0.0137(13) -0.0107(12) 0.0064(11)
O21 0.073(5) 0.103(7) 0.082(5) -0.039(5) 0.008(4) 0.004(4)
O22 0.097(7) 0.122(8) 0.136(8) -0.063(7) 0.002(6) -0.012(5)
O23 0.135(9) 0.102(8) 0.105(8) 0.042(6) 0.025(6) 0.003(6)
O24 0.073(6) 0.116(8) 0.159(9) 0.013(6) -0.055(6) 0.004(5)
Cl3 0.079(2) 0.070(2) 0.065(2) -0.0252(16) -0.0042(14) 0.0056(15)
O31A 0.20(2) 0.11(2) 0.090(16) 0.041(13) 0.002(14) 0.021(16)
O31B 0.37(10) 0.10(5) 0.12(5) -0.02(4) -0.03(5) -0.03(4)
O32A 0.170(18) 0.077(13) 0.104(13) -0.051(9) -0.007(11) -0.004(11)
O32B 0.13(3) 0.20(6) 0.13(4) -0.10(4) -0.06(3) 0.03(3)
O33 0.113(7) 0.123(8) 0.112(7) -0.066(6) 0.015(6) 0.014(5)
O34A 0.076(12) 0.17(3) 0.103(13) -0.049(17) -0.015(8) -0.004(14)
O34B 0.16(7) 0.14(6) 0.11(4) 0.00(4) 0.02(5) 0.14(6)

loop_
_atom_type_symbol
_atom_type_description
_atom_type_scat_dispersion_real
_atom_type_scat_dispersion_imag
_atom_type_scat_source
C C 0.0181 0.0091 'International Tables Vol C Tables 4.2.6.8 and 6.1.1.4'
H H 0.0000 0.0000 'International Tables Vol C Tables 4.2.6.8 and 6.1.1.4'
N N 0.0311 0.0180 'International Tables Vol C Tables 4.2.6.8 and 6.1.1.4'
O O 0.0492 0.0322 'International Tables Vol C Tables 4.2.6.8 and 6.1.1.4'
Cl Cl 0.3639 0.7018 'International Tables Vol C Tables 4.2.6.8 and 6.1.1.4'
Cd Cd 0.1185 4.6533 'International Tables Vol C Tables 4.2.6.8 and 6.1.1.4'

loop_
_geom_angle_atom_site_label_1
_geom_angle_atom_site_label_2
_geom_angle_atom_site_label_3
_geom_angle
_geom_angle_site_symmetry_1
_geom_angle_site_symmetry_3
_geom_angle_publ_flag
N3 Cd1 O1 92.6(3) . . ?
N3 Cd1 N1 133.7(3) . . ?
O1 Cd1 N1 88.0(2) . . ?
N3 Cd1 N2 67.0(3) . . ?
O1 Cd1 N2 99.9(2) . . ?
N1 Cd1 N2 67.3(3) . . ?
N3 Cd1 N4 70.2(3) . . ?
O1 Cd1 N4 86.0(3) . . ?
N1 Cd1 N4 155.7(3) . . ?
N2 Cd1 N4 136.9(3) . . ?
N3 Cd1 O2 87.8(2) . . ?
O1 Cd1 O2 179.4(2) . . ?
N1 Cd1 O2 92.0(2) . . ?
N2 Cd1 O2 80.7(2) . . ?
N4 Cd1 O2 93.8(3) . . ?
N3 Cd1 N7 156.6(3) . . ?
O1 Cd1 N7 90.1(3) . . ?
N1 Cd1 N7 69.6(2) . . ?
N2 Cd1 N7 135.3(3) . . ?
N4 Cd1 N7 86.8(3) . . ?
O2 Cd1 N7 89.3(2) . . ?
N1 C1 C2 121.8(10) . . ?
N1 C1 C26 118.1(9) . . ?
C2 C1 C26 119.9(10) . . ?
C3 C2 C1 116.7(11) . . ?
C4 C3 C2 120.8(11) . . ?
C3 C4 C5 120.3(11) . . ?
N1 C5 C4 117.6(10) . . ?
N1 C5 C6 117.6(8) . . ?
C4 C5 C6 124.7(10) . . ?
C1 N1 C5 122.7(8) . . ?
C1 N1 Cd1 117.8(6) . . ?
C5 N1 Cd1 119.5(6) . . ?
N2 C6 C7 120.9(10) . . ?
N2 C6 C5 115.5(7) . . ?
C7 C6 C5 123.5(10) . . ?
C8 C7 C6 118.8(12) . . ?
C9 C8 C7 121.2(10) . . ?
C8 C9 C10 117.3(11) . . ?
N2 C10 C9 121.5(10) . . ?
N2 C10 C11 115.3(8) . . ?
C9 C10 C11 123.1(10) . . ?
C6 N2 C10 120.2(8) . . ?
C6 N2 Cd1 119.5(6) . . ?
C10 N2 Cd1 119.6(6) . . ?
N3 C11 C12 121.2(11) . . ?
N3 C11 C10 116.2(8) . . ?
C12 C11 C10 122.6(11) . . ?
C11 C12 C13 118.6(12) . . ?
C12 C13 C14 119.4(11) . . ?
C15 C14 C13 117.5(11) . . ?
N3 C15 C14 122.5(10) . . ?
N3 C15 C16 118.0(9) . . ?
C14 C15 C16 119.5(10) . . ?
C15 N3 C11 120.7(8) . . ?
C15 N3 Cd1 118.9(7) . . ?
C11 N3 Cd1 120.3(6) . . ?
N4 C16 C15 112.5(8) . . ?
C17 N4 C16 113.2(8) . . ?
C17 N4 Cd1 110.9(6) . . ?
C16 N4 Cd1 109.9(6) . . ?
N4 C17 C18 113.7(10) . . ?
C19' C18 C19 65.4(19) . . ?
C19' C18 C17 125(2) . . ?
C19 C18 C17 109.6(11) . . ?
C18 C19 N5 109.7(15) . . ?
C18 C19 C19' 50.1(14) . . ?
N5 C19 C19' 71.1(17) . . ?
C18 C19' C19 64.5(19) . . ?
C18 C19' N5 107(2) . . ?
C19 C19' N5 54.4(15) . . ?
C19 N5 C20 123.5(11) . . ?
C19 N5 C19' 54.5(14) . . ?
C20 N5 C19' 88.6(14) . . ?
N5 C20 C21 109.9(10) . . ?
C22 C21 C20 112.5(10) . . ?
N6 C22 C21 111.7(9) . . ?
C23 N6 C22 112.1(8) . . ?
N6 C23 C24 113.5(8) . . ?
C25 C24 C23 114.2(8) . . ?
N7 C25 C24 118.0(7) . . ?
C25 N7 C26 114.1(7) . . ?
C25 N7 Cd1 112.6(5) . . ?
C26 N7 Cd1 107.2(5) . . ?
N7 C26 C1 110.5(8) . . ?
O12 Cl1 O14 112.6(10) . . ?
O12 Cl1 O13 116.3(9) . . ?
O14 Cl1 O13 100.9(11) . . ?
O12 Cl1 O11 112.8(7) . . ?
O14 Cl1 O11 102.0(8) . . ?
O13 Cl1 O11 110.5(9) . . ?
O23 Cl2 O24 109.9(6) . . ?
O23 Cl2 O21 110.0(6) . . ?
O24 Cl2 O21 114.5(6) . . ?
O23 Cl2 O22 111.4(7) . . ?
O24 Cl2 O22 105.9(6) . . ?
O21 Cl2 O22 105.0(5) . . ?
O34B Cl3 O31A 124(4) . . ?
O34B Cl3 O32B 110(4) . . ?
O31A Cl3 O32B 61(3) . . ?
O34B Cl3 O32A 74(4) . . ?
O31A Cl3 O32A 113.1(16) . . ?
O32B Cl3 O32A 53(3) . . ?
O34B Cl3 O31B 121(5) . . ?
O31A Cl3 O31B 40(2) . . ?
O32B Cl3 O31B 100(4) . . ?
O32A Cl3 O31B 153(3) . . ?
O34B Cl3 O33 115(3) . . ?
O31A Cl3 O33 115.8(12) . . ?
O32B Cl3 O33 119.6(19) . . ?
O32A Cl3 O33 104.2(8) . . ?
O31B Cl3 O33 90(3) . . ?
O34B Cl3 O34A 31(5) . . ?
O31A Cl3 O34A 108.6(18) . . ?
O32B Cl3 O34A 129(2) . . ?
O32A Cl3 O34A 104.2(14) . . ?
O31B Cl3 O34A 92(4) . . ?
O33 Cl3 O34A 110.2(14) . . ?
O31B O31A Cl3 75(5) . . ?
O31B O31A O32B 135(6) . . ?
Cl3 O31A O32B 62(2) . . ?
O31A O31B Cl3 64(4) . . ?
O32B O32A Cl3 63(2) . . ?
O32B O32A O34B 98(3) . . ?
Cl3 O32A O34B 49(2) . . ?
O32A O32B Cl3 64(2) . . ?
O32A O32B O31A 120(3) . . ?
Cl3 O32B O31A 57.3(17) . . ?
O34B O34A Cl3 62(5) . . ?
O34A O34B Cl3 88(6) . . ?
O34A O34B O32A 144(7) . . ?
Cl3 O34B O32A 57(3) . . ?

loop_
_geom_bond_atom_site_label_1
_geom_bond_atom_site_label_2
_geom_bond_distance
_geom_bond_site_symmetry_2
_geom_bond_publ_flag
Cd1 N3 2.378(7) . ?
Cd1 O1 2.382(6) . ?
Cd1 N1 2.395(7) . ?
Cd1 N2 2.419(7) . ?
Cd1 N4 2.424(8) . ?
Cd1 O2 2.422(6) . ?
Cd1 N7 2.461(7) . ?
C1 N1 1.313(12) . ?
C1 C2 1.382(14) . ?
C1 C26 1.515(14) . ?
C2 C3 1.374(17) . ?
C3 C4 1.360(18) . ?
C4 C5 1.386(15) . ?
C5 N1 1.337(12) . ?
C5 C6 1.467(14) . ?
C6 N2 1.339(12) . ?
C6 C7 1.385(14) . ?
C7 C8 1.365(18) . ?
C8 C9 1.373(17) . ?
C9 C10 1.401(14) . ?
C10 N2 1.338(12) . ?
C10 C11 1.477(14) . ?
C11 N3 1.354(12) . ?
C11 C12 1.356(15) . ?
C12 C13 1.399(18) . ?
C13 C14 1.400(18) . ?
C14 C15 1.378(15) . ?
C15 N3 1.304(12) . ?
C15 C16 1.494(15) . ?
C16 N4 1.492(13) . ?
N4 C17 1.464(13) . ?
C17 C18 1.565(15) . ?
C18 C19' 1.25(3) . ?
C18 C19 1.47(2) . ?
C19 N5 1.48(2) . ?
C19 C19' 1.48(4) . ?
C19' N5 1.72(4) . ?
N5 C20 1.472(18) . ?
C20 C21 1.522(17) . ?
C21 C22 1.504(16) . ?
C22 N6 1.498(12) . ?
N6 C23 1.476(12) . ?
C23 C24 1.542(13) . ?
C24 C25 1.522(12) . ?
C25 N7 1.466(11) . ?
N7 C26 1.504(12) . ?
Cl1 O12 1.347(10) . ?
Cl1 O14 1.360(12) . ?
Cl1 O13 1.382(11) . ?
Cl1 O11 1.417(10) . ?
Cl2 O23 1.376(8) . ?
Cl2 O24 1.398(8) . ?
Cl2 O21 1.407(8) . ?
Cl2 O22 1.445(9) . ?
Cl3 O34B 1.27(4) . ?
Cl3 O31A 1.323(18) . ?
Cl3 O32B 1.39(3) . ?
Cl3 O32A 1.405(14) . ?
Cl3 O31B 1.42(7) . ?
Cl3 O33 1.412(9) . ?
Cl3 O34A 1.44(2) . ?
O31A O31B 0.95(5) . ?
O31A O32B 1.37(6) . ?
O32A O32B 1.25(7) . ?
O32A O34B 1.61(8) . ?
O34A O34B 0.73(10) . ?
